data_4035047
loop_
_publ_author_name
'Crist\`ofol, \`Alex'
'Escudero-Ad\'an, Eduardo C'
'Kleij, Arjan W.'

_publ_section_title
;
 Palladium-Catalyzed ( Z)-Selective Allylation of Nitroalkanes: Access to
 Highly Functionalized Homoallylic Scaffolds.
;
_journal_issue 17
_journal_name_full 'The Journal of organic chemistry'
_journal_page_first 9978
_journal_page_last 9990
_journal_paper_doi 10.1021/acs.joc.8b01372
_journal_volume 83
_journal_year 2018
_chemical_formula_sum 'C21.5 H21 N2 O5.5'
_chemical_formula_weight 395.40
_space_group_IT_number 14
_space_group_name_Hall '-P 2yn'
_space_group_name_H-M_alt 'P 1 21/n 1'
_symmetry_cell_setting monoclinic
_symmetry_space_group_name_H-M 'P 1 21/n 1'
_atom_sites_solution_hydrogens mixed
_audit_creation_method SHELXL-2014/7
_cell_angle_alpha 90
_cell_angle_beta 93.556(6)
_cell_angle_gamma 90
_cell_formula_units_Z 4
_cell_length_a 13.6502(8)
_cell_length_b 5.5638(3)
_cell_length_c 25.477(2)
_cell_measurement_reflns_used 1555
_cell_measurement_temperature 90(2)
_cell_measurement_theta_max 26.4710
_cell_measurement_theta_min 2.7240
_cell_volume 1931.2(2)
_computing_cell_refinement 'CrysAlisPro 1.171.39.12b (Rigaku OD, 2015)'
_computing_data_collection 'CrysAlisPro 1.171.39.12b (Rigaku OD, 2015)'
_computing_data_reduction 'CrysAlisPro 1.171.39.12b (Rigaku OD, 2015)'
_computing_molecular_graphics 'SHELXL-2014/7 (Sheldrick, 2014)'
_computing_publication_material 'SHELXL-2014/7 (Sheldrick, 2014)'
_computing_structure_refinement 'SHELXL-2014/7 (Sheldrick, 2014)'
_computing_structure_solution SIR2014
_diffrn_ambient_temperature 90(2)
_diffrn_detector_area_resol_mean 5.8140
_diffrn_detector_type 'PILATUS 200K'
_diffrn_measured_fraction_theta_full 0.998
_diffrn_measured_fraction_theta_max 0.886
_diffrn_measurement_device_type '1/4chi goniometer'
_diffrn_measurement_method
;
 Fullsphere data collection, phi and omega scans
;
_diffrn_measurement_specimen_support 'magnetic support with MicroMount'
_diffrn_radiation_monochromator 'Confocal Max Flux optic'
_diffrn_radiation_type MoK\a
_diffrn_radiation_wavelength 0.7107
_diffrn_reflns_av_unetI/netI 0.0640
_diffrn_reflns_Laue_measured_fraction_full 0.998
_diffrn_reflns_Laue_measured_fraction_max 0.886
_diffrn_reflns_limit_h_max 17
_diffrn_reflns_limit_h_min -17
_diffrn_reflns_limit_k_max 7
_diffrn_reflns_limit_k_min -7
_diffrn_reflns_limit_l_max 25
_diffrn_reflns_limit_l_min -32
_diffrn_reflns_number 5097
_diffrn_reflns_point_group_measured_fraction_full 0.998
_diffrn_reflns_point_group_measured_fraction_max 0.886
_diffrn_reflns_theta_full 25.242
_diffrn_reflns_theta_max 27.801
_diffrn_reflns_theta_min 1.739
_diffrn_source 'Microfocus rotating anode X-ray tube'
_diffrn_source_current 24
_diffrn_source_power 50
_diffrn_source_size '0.2 mm x 0.2 mm fine focus'
_diffrn_source_type 'Rigaku MicroMax-007HF'
_exptl_absorpt_coefficient_mu 0.099
_exptl_absorpt_correction_T_max 0.995
_exptl_absorpt_correction_T_min 0.765
_exptl_absorpt_correction_type multi-scan
_exptl_absorpt_process_details
; 
 CrysAlisPro 1.171.39.12b (Rigaku OD, 2015)
;
_exptl_crystal_colour colourless
_exptl_crystal_density_diffrn 1.360
_exptl_crystal_description clock
_exptl_crystal_F_000 832
_exptl_crystal_size_max 0.2
_exptl_crystal_size_mid 0.1
_exptl_crystal_size_min 0.05
_refine_diff_density_max 0.245
_refine_diff_density_min -0.202
_refine_diff_density_rms 0.046
_refine_ls_extinction_method none
_refine_ls_goodness_of_fit_ref 0.932
_refine_ls_hydrogen_treatment noref
_refine_ls_matrix_type full
_refine_ls_number_parameters 319
_refine_ls_number_reflns 5097
_refine_ls_number_restraints 162
_refine_ls_restrained_S_all 0.949
_refine_ls_R_factor_all 0.0761
_refine_ls_R_factor_gt 0.0418
_refine_ls_shift/su_max 0.001
_refine_ls_shift/su_mean 0.000
_refine_ls_structure_factor_coef Fsqd
_refine_ls_weighting_details 'w=1/[\s^2^(Fo^2^)+(0.0540P)^2^] where P=(Fo^2^+2Fc^2^)/3'
_refine_ls_weighting_scheme calc
_refine_ls_wR_factor_gt 0.0854
_refine_ls_wR_factor_ref 0.0970
_reflns_Friedel_coverage 0.000
_reflns_number_gt 3459
_reflns_number_total 5097
_reflns_threshold_expression 'I > 2\s(I)'
_cod_data_source_file jo8b01372_si_002.cif
_cod_data_source_block AC-05-02_twin1_hklf5
_cod_depositor_comments
;
The following automatic conversions were performed:

data item '_exptl_absorpt_correction_type' value 'Multi-scan' was
changed to 'multi-scan' in accordance with the
/home/data/users/saulius/crontab/automatic-downloads/current/ACS/lib/dictionaries/cif_core.dic
dictionary named 'cif_core.dic' version 2.4.2 last updated on
2011-04-26.

data item '_symmetry_cell_setting' value 'Monoclinic' was changed to
'monoclinic' in accordance with the
/home/data/users/saulius/crontab/automatic-downloads/current/ACS/lib/dictionaries/cif_core.dic
dictionary named 'cif_core.dic' version 2.4.2 last updated on
2011-04-26.

Automatic conversion script
Id: cif_fix_values 6909 2019-04-08 15:41:33Z antanas 
;
_cod_original_sg_symbol_H-M P2(1)/n
_cod_original_formula_sum 'C21.50 H21 N2 O5.50'
_cod_database_code 4035047
_shelx_shelxl_version_number 2014/7
_shelx_space_group_comment
;
The symmetry employed for this shelxl refinement is uniquely defined
by the following loop, which should always be used as a source of
symmetry information in preference to the above space-group names.
They are only intended as comments.
;
_shelx_estimated_absorpt_t_min 0.980
_shelx_estimated_absorpt_t_max 0.995

loop_
_space_group_symop_operation_xyz
'x, y, z'
'-x+1/2, y+1/2, -z+1/2'
'-x, -y, -z'
'x-1/2, -y-1/2, z-1/2'

loop_
_atom_site_label
_atom_site_type_symbol
_atom_site_fract_x
_atom_site_fract_y
_atom_site_fract_z
_atom_site_U_iso_or_equiv
_atom_site_adp_type
_atom_site_occupancy
_atom_site_site_symmetry_order
_atom_site_calc_flag
_atom_site_refinement_flags_posn
_atom_site_refinement_flags_adp
_atom_site_refinement_flags_occupancy
_atom_site_disorder_assembly
_atom_site_disorder_group
O1 O 0.69940(15) -0.0261(3) 0.42580(7) 0.0553(6) Uani 1 1 d . . . . .
C1 C 0.74337(17) 0.1609(4) 0.42764(9) 0.0294(6) Uani 1 1 d . . . . .
N1 N 0.75919(12) 0.3020(3) 0.38346(7) 0.0199(4) Uani 1 1 d . . . . .
O2 O 0.85218(12) 0.6325(3) 0.36437(6) 0.0378(5) Uani 1 1 d . . . . .
C2 C 0.79288(16) 0.2891(4) 0.47302(9) 0.0263(6) Uani 1 1 d . . . . .
C4 C 0.84956(18) 0.3918(4) 0.55928(10) 0.0371(7) Uani 1 1 d . . . . .
H4 H 0.8547 0.3595 0.5952 0.044 Uiso 1 1 calc R U . . .
C3 C 0.79832(19) 0.2346(4) 0.52569(10) 0.0376(7) Uani 1 1 d . . . . .
H3 H 0.7687 0.0973 0.5383 0.045 Uiso 1 1 calc R U . . .
O3 O 0.52540(12) 0.5408(3) 0.12535(6) 0.0340(4) Uani 1 1 d . . . . .
H3O H 0.5543 0.4123 0.1236 0.078(12) Uiso 1 1 d R . . . .
C5 C 0.89305(17) 0.5950(5) 0.54063(10) 0.0345(7) Uani 1 1 d . . . . .
H5 H 0.9261 0.6991 0.5642 0.041 Uiso 1 1 calc R U . . .
C7 C 0.83751(16) 0.4901(4) 0.45423(9) 0.0223(5) Uani 1 1 d . . . . .
C6 C 0.88852(16) 0.6475(4) 0.48739(10) 0.0317(6) Uani 1 1 d . . . . .
H6 H 0.9187 0.7834 0.4746 0.038 Uiso 1 1 calc R U . . .
C8 C 0.81996(16) 0.4955(4) 0.39622(9) 0.0246(6) Uani 1 1 d . . . . .
C9 C 0.72689(14) 0.2305(4) 0.33042(8) 0.0216(5) Uani 1 1 d D . . . .
H9A H 0.7317 0.0571 0.3276 0.026 Uiso 0.580(9) 1 calc R U P A 1
H9B H 0.7706 0.3004 0.3060 0.026 Uiso 0.580(9) 1 calc R U P A 1
H9C H 0.7439 0.0631 0.3254 0.026 Uiso 0.420(9) 1 calc R U P A 2
H9D H 0.7619 0.3251 0.3057 0.026 Uiso 0.420(9) 1 calc R U P A 2
C11 C 0.59000(15) 0.2175(4) 0.25974(8) 0.0236(5) Uani 1 1 d D U . . .
H11A H 0.6316 0.2910 0.2347 0.028 Uiso 0.580(9) 1 calc R U P A 1
H11B H 0.6004 0.0452 0.2584 0.028 Uiso 0.580(9) 1 calc R U P A 1
H11C H 0.6318 0.3169 0.2392 0.028 Uiso 0.420(9) 1 calc R U P A 2
H11D H 0.6039 0.0510 0.2518 0.028 Uiso 0.420(9) 1 calc R U P A 2
C12 C 0.48503(15) 0.2694(4) 0.24286(9) 0.0228(5) Uani 1 1 d . U . . .
H12 H 0.4380 0.1823 0.2597 0.027 Uiso 1 1 calc R U . . .
C13 C 0.45103(15) 0.4263(4) 0.20636(8) 0.0191(5) Uani 1 1 d . U . . .
C14 C 0.34430(15) 0.4369(4) 0.18936(8) 0.0195(5) Uani 1 1 d . U . . .
C15 C 0.27909(15) 0.2560(4) 0.20096(9) 0.0267(6) Uani 1 1 d . U . . .
H15 H 0.3016 0.1268 0.2215 0.032 Uiso 1 1 calc R U . . .
C16 C 0.18146(17) 0.2627(4) 0.18278(9) 0.0297(6) Uani 1 1 d . U . . .
H16 H 0.1394 0.1389 0.1912 0.036 Uiso 1 1 calc R U . . .
C17 C 0.14609(16) 0.4528(4) 0.15209(9) 0.0295(6) Uani 1 1 d . . . . .
H17 H 0.0808 0.4561 0.1392 0.035 Uiso 1 1 calc R U . . .
C18 C 0.20878(16) 0.6365(4) 0.14095(9) 0.0293(6) Uani 1 1 d . . . . .
H18 H 0.1857 0.7671 0.1210 0.035 Uiso 1 1 calc R U . . .
C20 C 0.51801(16) 0.5939(4) 0.17977(9) 0.0282(6) Uani 1 1 d . . . . .
H20A H 0.4942 0.7570 0.1832 0.034 Uiso 1 1 calc R U . . .
H20B H 0.5829 0.5855 0.1975 0.034 Uiso 1 1 calc R U . . .
C19 C 0.30635(16) 0.6275(4) 0.15931(9) 0.0266(6) Uani 1 1 d . . . . .
H19 H 0.3478 0.7530 0.1513 0.032 Uiso 1 1 calc R U . . .
C10 C 0.6220(4) 0.3068(19) 0.3146(2) 0.020(3) Uani 0.580(9) 1 d D U P A 1
H10 H 0.5775 0.2438 0.3401 0.024 Uiso 0.580(9) 1 calc R U P A 1
O5 O 0.5536(3) 0.6756(9) 0.3371(2) 0.0482(18) Uani 0.580(9) 1 d . U P A 1
O4 O 0.6743(3) 0.6772(8) 0.2854(2) 0.0347(12) Uani 0.580(9) 1 d . U P A 1
N3 N 0.6154(6) 0.5781(13) 0.3130(3) 0.0254(18) Uani 0.580(9) 1 d . U P A 1
C10' C 0.6166(5) 0.262(3) 0.3181(3) 0.019(3) Uani 0.420(9) 1 d D U P A 2
H10' H 0.5805 0.1493 0.3393 0.023 Uiso 0.420(9) 1 calc R U P A 2
N3' N 0.5916(6) 0.5116(15) 0.3319(4) 0.0290(19) Uani 0.420(9) 1 d . U P A 2
O7 O 0.6278(10) 0.6794(14) 0.3084(5) 0.053(3) Uani 0.420(9) 1 d . U P A 2
O8 O 0.5322(4) 0.5349(14) 0.3668(3) 0.052(2) Uani 0.420(9) 1 d . U P A 2
O1A O 0.5446(3) 0.3216(8) 0.43534(16) 0.0833(15) Uani 0.5 1 d D U P B -1
C1A C 0.5107(4) 0.3981(10) 0.4735(2) 0.0573(17) Uani 0.5 1 d D U P B -1
C2A C 0.4235(4) 0.2950(14) 0.4974(3) 0.067(2) Uani 0.5 1 d D U P B -1
H2A1 H 0.3724 0.4141 0.4962 0.101 Uiso 0.5 1 d R U P B -1
H2A2 H 0.4393 0.2487 0.5332 0.101 Uiso 0.5 1 d R U P B -1
H2A3 H 0.4014 0.1568 0.4774 0.101 Uiso 0.5 1 d R U P B -1
C3A C 0.5447(7) 0.6078(17) 0.5064(4) 0.144(5) Uani 0.5 1 d D U P B -1
H3A1 H 0.5084 0.6005 0.5374 0.216 Uiso 0.5 1 d R U P B -1
H3A2 H 0.5301 0.7558 0.4881 0.216 Uiso 0.5 1 d R U P B -1
H3A3 H 0.6137 0.6001 0.5162 0.216 Uiso 0.5 1 d R U P B -1

loop_
_atom_site_aniso_label
_atom_site_aniso_U_11
_atom_site_aniso_U_22
_atom_site_aniso_U_33
_atom_site_aniso_U_23
_atom_site_aniso_U_13
_atom_site_aniso_U_12
O1 0.0944(16) 0.0362(10) 0.0342(12) 0.0079(9) -0.0056(10) -0.0281(11)
C1 0.0358(15) 0.0259(13) 0.0265(15) 0.0064(12) 0.0020(12) 0.0006(13)
N1 0.0218(10) 0.0218(10) 0.0160(11) 0.0013(9) -0.0006(8) 0.0000(9)
O2 0.0461(11) 0.0453(10) 0.0220(10) 0.0042(9) 0.0016(8) -0.0221(9)
C2 0.0325(14) 0.0257(13) 0.0202(14) 0.0003(12) -0.0022(11) 0.0043(12)
C4 0.0558(18) 0.0370(15) 0.0179(15) 0.0018(13) -0.0014(12) 0.0106(14)
C3 0.0603(18) 0.0272(13) 0.0253(16) 0.0016(12) 0.0016(13) 0.0020(14)
O3 0.0327(9) 0.0428(11) 0.0274(11) 0.0106(8) 0.0082(7) 0.0106(9)
C5 0.0343(15) 0.0442(16) 0.0241(16) -0.0091(14) -0.0059(11) 0.0058(13)
C7 0.0233(12) 0.0269(13) 0.0163(13) -0.0013(11) -0.0014(10) 0.0036(11)
C6 0.0315(14) 0.0362(15) 0.0267(16) -0.0033(13) -0.0029(11) -0.0014(12)
C8 0.0220(13) 0.0276(13) 0.0242(15) -0.0004(12) 0.0007(10) -0.0014(12)
C9 0.0224(12) 0.0223(12) 0.0197(13) -0.0011(11) -0.0018(10) 0.0017(11)
C11 0.0278(12) 0.0232(12) 0.0191(13) -0.0005(11) -0.0033(10) 0.0007(11)
C12 0.0225(12) 0.0246(12) 0.0213(13) -0.0016(11) 0.0010(10) -0.0047(11)
C13 0.0209(12) 0.0177(11) 0.0188(12) -0.0059(11) 0.0012(10) -0.0017(10)
C14 0.0222(12) 0.0190(12) 0.0175(13) -0.0029(10) 0.0019(9) 0.0010(10)
C15 0.0246(13) 0.0234(12) 0.0321(14) 0.0026(11) 0.0019(11) 0.0002(11)
C16 0.0259(13) 0.0296(13) 0.0334(14) 0.0008(12) -0.0009(11) -0.0063(12)
C17 0.0193(13) 0.0426(15) 0.0264(14) -0.0034(13) 0.0007(10) 0.0018(13)
C18 0.0268(14) 0.0346(14) 0.0261(15) 0.0053(12) -0.0022(10) 0.0061(12)
C20 0.0215(13) 0.0353(14) 0.0274(15) 0.0064(12) -0.0004(10) -0.0022(11)
C19 0.0263(14) 0.0283(14) 0.0253(14) 0.0036(12) 0.0027(11) -0.0023(11)
C10 0.022(3) 0.017(5) 0.022(3) 0.003(2) 0.005(2) -0.004(2)
O5 0.031(2) 0.046(3) 0.069(4) -0.022(3) 0.012(2) 0.011(2)
O4 0.033(2) 0.031(2) 0.040(3) 0.011(2) -0.0020(17) -0.0037(18)
N3 0.024(3) 0.028(4) 0.024(3) 0.001(3) -0.005(2) -0.002(3)
C10' 0.018(4) 0.012(4) 0.027(5) 0.003(3) -0.001(3) -0.003(3)
N3' 0.028(3) 0.029(4) 0.027(4) 0.000(3) -0.016(3) 0.004(3)
O7 0.075(8) 0.025(4) 0.056(6) 0.009(5) -0.017(5) -0.013(5)
O8 0.036(3) 0.073(5) 0.047(4) -0.018(3) 0.006(2) 0.012(3)
O1A 0.112(4) 0.095(3) 0.047(3) 0.004(3) 0.041(3) 0.018(3)
C1A 0.051(4) 0.073(4) 0.050(4) -0.001(3) 0.028(3) 0.004(4)
C2A 0.042(4) 0.098(6) 0.063(5) -0.003(4) 0.013(3) -0.015(4)
C3A 0.166(10) 0.121(8) 0.156(9) -0.058(6) 0.101(8) -0.101(7)

loop_
_atom_type_symbol
_atom_type_description
_atom_type_scat_dispersion_real
_atom_type_scat_dispersion_imag
_atom_type_scat_source
C C 0.0033 0.0016 'International Tables Vol C Tables 4.2.6.8 and 6.1.1.4'
H H 0.0000 0.0000 'International Tables Vol C Tables 4.2.6.8 and 6.1.1.4'
N N 0.0061 0.0033 'International Tables Vol C Tables 4.2.6.8 and 6.1.1.4'
O O 0.0106 0.0060 'International Tables Vol C Tables 4.2.6.8 and 6.1.1.4'

loop_
_geom_angle_atom_site_label_1
_geom_angle_atom_site_label_2
_geom_angle_atom_site_label_3
_geom_angle
O1 C1 N1 123.8(2)
O1 C1 C2 130.5(2)
N1 C1 C2 105.7(2)
C8 N1 C1 111.53(19)
C8 N1 C9 125.08(18)
C1 N1 C9 122.82(18)
C3 C2 C7 121.5(2)
C3 C2 C1 130.5(2)
C7 C2 C1 108.0(2)
C5 C4 C3 121.3(2)
C5 C4 H4 119.4
C3 C4 H4 119.4
C2 C3 C4 117.3(2)
C2 C3 H3 121.3
C4 C3 H3 121.3
C20 O3 H3O 107.2
C4 C5 C6 121.2(2)
C4 C5 H5 119.4
C6 C5 H5 119.4
C2 C7 C6 121.5(2)
C2 C7 C8 108.44(19)
C6 C7 C8 130.0(2)
C7 C6 C5 117.2(2)
C7 C6 H6 121.4
C5 C6 H6 121.4
O2 C8 N1 124.5(2)
O2 C8 C7 129.4(2)
N1 C8 C7 106.0(2)
N1 C9 C10 113.3(2)
N1 C9 C10' 113.5(3)
N1 C9 H9A 108.9
C10 C9 H9A 108.9
N1 C9 H9B 108.9
C10 C9 H9B 108.9
H9A C9 H9B 107.7
N1 C9 H9C 108.9
C10' C9 H9C 108.9
N1 C9 H9D 108.9
C10' C9 H9D 108.9
H9C C9 H9D 107.7
C12 C11 C10 114.6(2)
C12 C11 C10' 114.4(3)
C12 C11 H11A 108.6
C10 C11 H11A 108.6
C12 C11 H11B 108.6
C10 C11 H11B 108.6
H11A C11 H11B 107.6
C12 C11 H11C 108.7
C10' C11 H11C 108.7
C12 C11 H11D 108.7
C10' C11 H11D 108.7
H11C C11 H11D 107.6
C13 C12 C11 127.6(2)
C13 C12 H12 116.2
C11 C12 H12 116.2
C12 C13 C14 121.14(19)
C12 C13 C20 121.7(2)
C14 C13 C20 117.12(19)
C15 C14 C19 116.7(2)
C15 C14 C13 122.42(19)
C19 C14 C13 120.88(19)
C16 C15 C14 121.8(2)
C16 C15 H15 119.1
C14 C15 H15 119.1
C17 C16 C15 120.3(2)
C17 C16 H16 119.9
C15 C16 H16 119.9
C18 C17 C16 119.0(2)
C18 C17 H17 120.5
C16 C17 H17 120.5
C17 C18 C19 120.1(2)
C17 C18 H18 120.0
C19 C18 H18 120.0
O3 C20 C13 113.11(18)
O3 C20 H20A 109.0
C13 C20 H20A 109.0
O3 C20 H20B 109.0
C13 C20 H20B 109.0
H20A C20 H20B 107.8
C18 C19 C14 122.1(2)
C18 C19 H19 118.9
C14 C19 H19 118.9
N3 C10 C9 109.8(6)
N3 C10 C11 106.7(6)
C9 C10 C11 111.3(3)
N3 C10 H10 109.7
C9 C10 H10 109.7
C11 C10 H10 109.7
O5 N3 O4 126.4(7)
O5 N3 C10 118.6(7)
O4 N3 C10 115.0(6)
N3' C10' C9 107.3(8)
N3' C10' C11 109.7(9)
C9 C10' C11 110.7(4)
N3' C10' H10' 109.7
C9 C10' H10' 109.7
C11 C10' H10' 109.7
O7 N3' O8 124.5(9)
O7 N3' C10' 119.5(10)
O8 N3' C10' 115.9(8)
O1A C1A C2A 124.2(6)
O1A C1A C3A 128.2(7)
C2A C1A C3A 107.6(7)
C1A C2A H2A1 108.6
C1A C2A H2A2 110.7
H2A1 C2A H2A2 109.5
C1A C2A H2A3 109.0
H2A1 C2A H2A3 109.5
H2A2 C2A H2A3 109.5
C1A C3A H3A1 105.7
C1A C3A H3A2 110.5
H3A1 C3A H3A2 109.4
C1A C3A H3A3 112.1
H3A1 C3A H3A3 109.5
H3A2 C3A H3A3 109.6

loop_
_geom_bond_atom_site_label_1
_geom_bond_atom_site_label_2
_geom_bond_distance
O1 C1 1.201(3)
C1 N1 1.400(3)
C1 C2 1.485(3)
N1 C8 1.385(3)
N1 C9 1.451(3)
O2 C8 1.215(3)
C2 C3 1.373(3)
C2 C7 1.373(3)
C4 C5 1.376(3)
C4 C3 1.383(3)
C4 H4 0.9300
C3 H3 0.9300
O3 C20 1.427(3)
O3 H3O 0.8188
C5 C6 1.385(3)
C5 H5 0.9300
C7 C6 1.376(3)
C7 C8 1.483(3)
C6 H6 0.9300
C9 C10 1.523(4)
C9 C10' 1.528(5)
C9 H9A 0.9700
C9 H9B 0.9700
C9 H9C 0.9700
C9 H9D 0.9700
C11 C12 1.498(3)
C11 C10 1.522(4)
C11 C10' 1.529(5)
C11 H11A 0.9700
C11 H11B 0.9700
C11 H11C 0.9700
C11 H11D 0.9700
C12 C13 1.337(3)
C12 H12 0.9300
C13 C14 1.495(3)
C13 C20 1.497(3)
C14 C15 1.388(3)
C14 C19 1.389(3)
C15 C16 1.384(3)
C15 H15 0.9300
C16 C17 1.384(3)
C16 H16 0.9300
C17 C18 1.374(3)
C17 H17 0.9300
C18 C19 1.385(3)
C18 H18 0.9300
C20 H20A 0.9700
C20 H20B 0.9700
C19 H19 0.9300
C10 N3 1.513(12)
C10 H10 0.9800
O5 N3 1.203(9)
O4 N3 1.230(9)
C10' N3' 1.479(16)
C10' H10' 0.9800
N3' O7 1.229(11)
N3' O8 1.247(9)
O1A C1A 1.182(6)
C1A C2A 1.486(7)
C1A C3A 1.493(8)
C2A H2A1 0.9609
C2A H2A2 0.9601
C2A H2A3 0.9596
C3A H3A1 0.9599
C3A H3A2 0.9602
C3A H3A3 0.9601

loop_
_geom_torsion_atom_site_label_1
_geom_torsion_atom_site_label_2
_geom_torsion_atom_site_label_3
_geom_torsion_atom_site_label_4
_geom_torsion
O1 C1 N1 C8 -174.2(2)
C2 C1 N1 C8 4.6(2)
O1 C1 N1 C9 -2.5(3)
C2 C1 N1 C9 176.33(17)
O1 C1 C2 C3 -3.3(4)
N1 C1 C2 C3 178.1(2)
O1 C1 C2 C7 176.6(3)
N1 C1 C2 C7 -2.0(2)
C7 C2 C3 C4 0.8(4)
C1 C2 C3 C4 -179.3(2)
C5 C4 C3 C2 0.2(4)
C3 C4 C5 C6 -1.1(4)
C3 C2 C7 C6 -0.9(3)
C1 C2 C7 C6 179.2(2)
C3 C2 C7 C8 178.8(2)
C1 C2 C7 C8 -1.1(2)
C2 C7 C6 C5 0.0(3)
C8 C7 C6 C5 -179.7(2)
C4 C5 C6 C7 1.0(3)
C1 N1 C8 O2 173.0(2)
C9 N1 C8 O2 1.6(3)
C1 N1 C8 C7 -5.3(2)
C9 N1 C8 C7 -176.75(17)
C2 C7 C8 O2 -174.4(2)
C6 C7 C8 O2 5.4(4)
C2 C7 C8 N1 3.8(2)
C6 C7 C8 N1 -176.4(2)
C8 N1 C9 C10 -102.1(5)
C1 N1 C9 C10 87.4(5)
C8 N1 C9 C10' -113.4(8)
C1 N1 C9 C10' 76.0(8)
C10 C11 C12 C13 109.4(5)
C10' C11 C12 C13 120.9(8)
C11 C12 C13 C14 172.7(2)
C11 C12 C13 C20 -5.7(3)
C12 C13 C14 C15 -14.6(3)
C20 C13 C14 C15 163.8(2)
C12 C13 C14 C19 167.6(2)
C20 C13 C14 C19 -13.9(3)
C19 C14 C15 C16 1.1(3)
C13 C14 C15 C16 -176.8(2)
C14 C15 C16 C17 0.1(3)
C15 C16 C17 C18 -1.4(3)
C16 C17 C18 C19 1.5(3)
C12 C13 C20 O3 111.9(2)
C14 C13 C20 O3 -66.5(2)
C17 C18 C19 C14 -0.3(3)
C15 C14 C19 C18 -1.0(3)
C13 C14 C19 C18 176.9(2)
N1 C9 C10 N3 64.8(6)
N1 C9 C10 C11 -177.3(5)
C12 C11 C10 N3 -64.6(6)
C12 C11 C10 C9 175.6(5)
C9 C10 N3 O5 -127.8(6)
C11 C10 N3 O5 111.5(7)
C9 C10 N3 O4 53.8(7)
C11 C10 N3 O4 -66.9(7)
N1 C9 C10' N3' 52.3(9)
N1 C9 C10' C11 172.0(7)
C12 C11 C10' N3' -55.7(10)
C12 C11 C10' C9 -173.9(7)
C9 C10' N3' O7 62.7(10)
C11 C10' N3' O7 -57.6(11)
C9 C10' N3' O8 -118.6(7)
C11 C10' N3' O8 121.1(7)
